data_4065149
loop_
_publ_author_name
'Colquhoun, Victoria P.'
'Abele, Bors C.'
'Strohmann, Carsten'

_publ_section_title
;
 Control of N- or C-Bridging Mode in Dimeric Butylmagnesium Silylamides
;
_journal_issue 20
_journal_name_full Organometallics
_journal_page_first 5408
_journal_paper_doi 10.1021/om200587n
_journal_volume 30
_journal_year 2011
_chemical_formula_sum 'C32 H72 Mg2 N4 Si2'
_chemical_formula_weight 617.74
_chemical_name_systematic
;
 ?
;
_space_group_IT_number 2
_symmetry_cell_setting triclinic
_symmetry_space_group_name_Hall '-P 1'
_symmetry_space_group_name_H-M 'P -1'
_atom_sites_solution_hydrogens geom
_atom_sites_solution_primary direct
_atom_sites_solution_secondary difmap
_audit_creation_date 2009-11-05T11:22:51-00:00
_audit_creation_method 'WinGX routine CIF_UPDATE'
_cell_angle_alpha 97.28(4)
_cell_angle_beta 102.20(4)
_cell_angle_gamma 92.947(4)
_cell_formula_units_Z 1
_cell_length_a 9.121(2)
_cell_length_b 10.235(2)
_cell_length_c 10.943(2)
_cell_measurement_temperature 173(2)
_cell_measurement_theta_max 26
_cell_measurement_theta_min 1.92
_cell_volume 987.2(4)
_computing_cell_refinement 'SAINT-Plus (Bruker, 1999)'
_computing_data_collection 'SMART (Bruker, 2001)'
_computing_data_reduction 'SAINT-Plus (Bruker, 1999)'
_computing_molecular_graphics 'Ortep-3 (Farrugia, 1997)'
_computing_publication_material 'SHELXL97 (Sheldrick, 2008)'
_computing_structure_refinement 'SHELXL97 (Sheldrick, 2008)'
_computing_structure_solution 'SHELXS97 (Sheldrick, 2008)'
_diffrn_ambient_temperature 173(2)
_diffrn_measured_fraction_theta_full 0.982
_diffrn_measured_fraction_theta_max 0.982
_diffrn_measurement_device_type 'Bruker SMART APEX CCD'
_diffrn_measurement_method \w-scans
_diffrn_radiation_monochromator graphite
_diffrn_radiation_source 'fine-focus sealed tube'
_diffrn_radiation_type MoK\a
_diffrn_radiation_wavelength 0.71073
_diffrn_reflns_av_R_equivalents 0.0318
_diffrn_reflns_av_unetI/netI 0.0418
_diffrn_reflns_limit_h_max 11
_diffrn_reflns_limit_h_min -11
_diffrn_reflns_limit_k_max 12
_diffrn_reflns_limit_k_min -12
_diffrn_reflns_limit_l_max 13
_diffrn_reflns_limit_l_min -13
_diffrn_reflns_number 8729
_diffrn_reflns_theta_full 26
_diffrn_reflns_theta_max 26
_diffrn_reflns_theta_min 1.92
_exptl_absorpt_coefficient_mu 0.146
_exptl_absorpt_correction_T_max 0.9575
_exptl_absorpt_correction_T_min 0.9439
_exptl_absorpt_correction_type multi-scan
_exptl_absorpt_process_details '(SADABS; Bruker, 1999)'
_exptl_crystal_colour colourless
_exptl_crystal_density_diffrn 1.039
_exptl_crystal_density_method 'not measured'
_exptl_crystal_description block
_exptl_crystal_F_000 344
_exptl_crystal_size_max 0.4
_exptl_crystal_size_mid 0.3
_exptl_crystal_size_min 0.3
_refine_diff_density_max 0.337
_refine_diff_density_min -0.194
_refine_diff_density_rms 0.052
_refine_ls_extinction_method none
_refine_ls_goodness_of_fit_ref 1.02
_refine_ls_hydrogen_treatment mixed
_refine_ls_matrix_type full
_refine_ls_number_parameters 195
_refine_ls_number_reflns 3823
_refine_ls_number_restraints 0
_refine_ls_restrained_S_all 1.02
_refine_ls_R_factor_all 0.0656
_refine_ls_R_factor_gt 0.0507
_refine_ls_shift/su_max 0
_refine_ls_shift/su_mean 0
_refine_ls_structure_factor_coef Fsqd
_refine_ls_weighting_details 'calc w=1/[\s^2^(Fo^2^)+(0.0751P)^2^+0.2600P] where P=(Fo^2^+2Fc^2^)/3'
_refine_ls_weighting_scheme calc
_refine_ls_wR_factor_gt 0.1302
_refine_ls_wR_factor_ref 0.1436
_reflns_number_gt 2962
_reflns_number_total 3823
_reflns_threshold_expression >2sigma(I)
_cod_data_source_file om200587n_si_006.cif
_cod_data_source_block vc260208
_cod_original_sg_symbol_H-M P-1
_cod_database_code 4065149

loop_
_symmetry_equiv_pos_as_xyz
'x, y, z'
'-x, -y, -z'

loop_
_atom_site_label
_atom_site_type_symbol
_atom_site_fract_x
_atom_site_fract_y
_atom_site_fract_z
_atom_site_U_iso_or_equiv
_atom_site_adp_type
_atom_site_occupancy
_atom_site_symmetry_multiplicity
_atom_site_calc_flag
_atom_site_refinement_flags
C1 C 0.1032(3) 0.6096(3) 0.1923(3) 0.0775(9) Uani 1 1 d .
H1A H 0.1264 0.5185 0.1694 0.116 Uiso 1 1 calc R
H1B H 0.0075 0.626 0.1384 0.116 Uiso 1 1 calc R
H1C H 0.0954 0.6231 0.2809 0.116 Uiso 1 1 calc R
C2 C 0.2671(4) 0.6843(3) -0.0006(2) 0.0702(9) Uani 1 1 d .
H2A H 0.3472 0.7412 -0.0189 0.105 Uiso 1 1 calc R
H2B H 0.1706 0.6978 -0.055 0.105 Uiso 1 1 calc R
H2C H 0.2886 0.5916 -0.0166 0.105 Uiso 1 1 calc R
C3 C 0.5333(3) 0.6500(2) 0.2946(2) 0.0426(5) Uani 1 1 d .
C4 C 0.6423(3) 0.6665(3) 0.2091(3) 0.0651(8) Uani 1 1 d .
H4A H 0.587 0.6525 0.1208 0.098 Uiso 1 1 calc R
H4B H 0.7176 0.6017 0.2216 0.098 Uiso 1 1 calc R
H4C H 0.6927 0.7559 0.2297 0.098 Uiso 1 1 calc R
C5 C 0.4622(3) 0.5076(2) 0.2647(3) 0.0692(8) Uani 1 1 d .
H5A H 0.3884 0.496 0.3166 0.104 Uiso 1 1 calc R
H5B H 0.5408 0.4466 0.2832 0.104 Uiso 1 1 calc R
H5C H 0.412 0.489 0.1752 0.104 Uiso 1 1 calc R
C6 C 0.6216(3) 0.6704(3) 0.4313(2) 0.0574(7) Uani 1 1 d .
H6A H 0.6743 0.759 0.4516 0.086 Uiso 1 1 calc R
H6B H 0.6951 0.604 0.4428 0.086 Uiso 1 1 calc R
H6C H 0.5522 0.6615 0.4875 0.086 Uiso 1 1 calc R
C7 C 0.1787(2) 0.8954(2) 0.1919(2) 0.0404(5) Uani 1 1 d .
H7A H 0.1115 0.9087 0.1115 0.048 Uiso 1 1 calc R
H7B H 0.1171 0.8955 0.2563 0.048 Uiso 1 1 calc R
C8 C 0.3802(2) 1.0249(2) 0.1313(2) 0.0425(5) Uani 1 1 d .
H8A H 0.4192 0.9394 0.1062 0.051 Uiso 1 1 calc R
H8B H 0.4678 1.0899 0.1666 0.051 Uiso 1 1 calc R
C9 C 0.2878(3) 1.0701(2) 0.0149(2) 0.0480(6) Uani 1 1 d .
H9A H 0.2056 1.0016 -0.0263 0.058 Uiso 1 1 calc R
H9B H 0.3521 1.0825 -0.0458 0.058 Uiso 1 1 calc R
C10 C 0.2211(3) 1.1994(2) 0.0495(2) 0.0509(6) Uani 1 1 d .
H10A H 0.3028 1.2711 0.079 0.061 Uiso 1 1 calc R
H10B H 0.1523 1.2227 -0.0261 0.061 Uiso 1 1 calc R
C11 C 0.1355(3) 1.1864(2) 0.1527(2) 0.0484(6) Uani 1 1 d .
H11A H 0.0448 1.1246 0.1186 0.058 Uiso 1 1 calc R
H11B H 0.1022 1.2736 0.1806 0.058 Uiso 1 1 calc R
C12 C 0.2325(3) 1.1361(2) 0.2650(2) 0.0426(5) Uani 1 1 d .
H12A H 0.3161 1.2037 0.3049 0.051 Uiso 1 1 calc R
H12B H 0.1711 1.1243 0.328 0.051 Uiso 1 1 calc R
C13 C 0.3337(3) 0.9534(2) 0.5526(2) 0.0433(5) Uani 1 1 d .
H13A H 0.238(3) 0.979(2) 0.499(3) 0.060(7) Uiso 1 1 d .
H13B H 0.310(3) 1.000(3) 0.619(3) 0.065(8) Uiso 1 1 d .
C14 C 0.2876(3) 0.8128(2) 0.5749(2) 0.0504(6) Uani 1 1 d .
H14A H 0.2907 0.7507 0.4986 0.06 Uiso 1 1 calc R
H14B H 0.3637 0.7888 0.6457 0.06 Uiso 1 1 calc R
C15 C 0.1332(3) 0.7930(3) 0.6047(3) 0.0686(8) Uani 1 1 d .
H15A H 0.1317 0.8495 0.6847 0.082 Uiso 1 1 calc R
H15B H 0.0569 0.822 0.537 0.082 Uiso 1 1 calc R
C16 C 0.0908(4) 0.6514(3) 0.6165(3) 0.0844(10) Uani 1 1 d .
H16A H 0.0974 0.5942 0.5393 0.127 Uiso 1 1 calc R
H16B H -0.0124 0.6433 0.6289 0.127 Uiso 1 1 calc R
H16C H 0.1598 0.6248 0.6889 0.127 Uiso 1 1 calc R
Mg Mg 0.44242(7) 0.92593(6) 0.38300(6) 0.0338(2) Uani 1 1 d .
N1 N 0.4210(2) 0.74771(16) 0.27911(16) 0.0382(4) Uani 1 1 d .
N2 N 0.29655(18) 1.00866(15) 0.23156(16) 0.0355(4) Uani 1 1 d .
Si Si 0.25742(7) 0.72720(6) 0.16985(6) 0.0444(2) Uani 1 1 d .

loop_
_atom_site_aniso_label
_atom_site_aniso_U_11
_atom_site_aniso_U_22
_atom_site_aniso_U_33
_atom_site_aniso_U_23
_atom_site_aniso_U_13
_atom_site_aniso_U_12
C1 0.0631(18) 0.0450(15) 0.110(3) 0.0155(15) -0.0125(17) -0.0137(13)
C2 0.098(2) 0.0512(15) 0.0450(15) -0.0105(11) -0.0136(14) 0.0180(15)
C3 0.0537(13) 0.0317(11) 0.0390(12) 0.0040(9) 0.0027(10) 0.0066(9)
C4 0.078(2) 0.0596(16) 0.0665(18) 0.0159(13) 0.0266(15) 0.0247(14)
C5 0.0790(19) 0.0318(12) 0.085(2) 0.0075(12) -0.0071(16) 0.0056(12)
C6 0.0641(16) 0.0520(14) 0.0498(15) 0.0033(11) -0.0020(12) 0.0166(12)
C7 0.0385(12) 0.0353(11) 0.0425(12) 0.0044(9) 0.0004(9) -0.0041(9)
C8 0.0411(12) 0.0392(12) 0.0463(13) 0.0042(9) 0.0093(10) 0.0003(9)
C9 0.0530(14) 0.0508(13) 0.0401(12) 0.0083(10) 0.0097(11) 0.0003(11)
C10 0.0570(15) 0.0440(13) 0.0499(14) 0.0154(10) 0.0031(11) 0.0019(11)
C11 0.0522(14) 0.0375(12) 0.0526(14) 0.0069(10) 0.0031(11) 0.0101(10)
C12 0.0485(13) 0.0361(11) 0.0395(12) -0.0005(9) 0.0039(10) 0.0053(9)
C13 0.0478(13) 0.0398(12) 0.0370(12) -0.0008(9) 0.0010(10) 0.0026(10)
C14 0.0540(14) 0.0440(13) 0.0509(14) 0.0016(10) 0.0109(11) -0.0031(11)
C15 0.0688(18) 0.0617(17) 0.079(2) 0.0024(14) 0.0329(16) -0.0069(14)
C16 0.089(2) 0.070(2) 0.096(2) -0.0011(17) 0.040(2) -0.0197(17)
Mg 0.0366(4) 0.0286(4) 0.0319(4) -0.0004(3) 0.0017(3) 0.0001(3)
N1 0.0456(10) 0.0292(9) 0.0356(9) 0.0010(7) 0.0021(8) 0.0031(7)
N2 0.0371(9) 0.0285(8) 0.0374(9) 0.0009(7) 0.0031(7) 0.0003(7)
Si 0.0516(4) 0.0291(3) 0.0427(4) -0.0009(2) -0.0066(3) -0.0024(3)

loop_
_atom_type_symbol
_atom_type_description
_atom_type_scat_dispersion_real
_atom_type_scat_dispersion_imag
_atom_type_scat_source
C C 0.0033 0.0016 'International Tables Vol C Tables 4.2.6.8 and 6.1.1.4'
H H 0 0 'International Tables Vol C Tables 4.2.6.8 and 6.1.1.4'
N N 0.0061 0.0033 'International Tables Vol C Tables 4.2.6.8 and 6.1.1.4'
Mg Mg 0.0486 0.0363 'International Tables Vol C Tables 4.2.6.8 and 6.1.1.4'
Si Si 0.0817 0.0704 'International Tables Vol C Tables 4.2.6.8 and 6.1.1.4'

loop_
_geom_angle_atom_site_label_1
_geom_angle_atom_site_label_2
_geom_angle_atom_site_label_3
_geom_angle
_geom_angle_site_symmetry_1
_geom_angle_site_symmetry_3
Si C1 H1A 109.5 . .
Si C1 H1B 109.5 . .
H1A C1 H1B 109.5 . .
Si C1 H1C 109.5 . .
H1A C1 H1C 109.5 . .
H1B C1 H1C 109.5 . .
Si C2 H2A 109.5 . .
Si C2 H2B 109.5 . .
H2A C2 H2B 109.5 . .
Si C2 H2C 109.5 . .
H2A C2 H2C 109.5 . .
H2B C2 H2C 109.5 . .
N1 C3 C4 110.44(18) . .
N1 C3 C6 109.11(18) . .
C4 C3 C6 108.7(2) . .
N1 C3 C5 112.6(2) . .
C4 C3 C5 108.3(2) . .
C6 C3 C5 107.5(2) . .
C3 C4 H4A 109.5 . .
C3 C4 H4B 109.5 . .
H4A C4 H4B 109.5 . .
C3 C4 H4C 109.5 . .
H4A C4 H4C 109.5 . .
H4B C4 H4C 109.5 . .
C3 C5 H5A 109.5 . .
C3 C5 H5B 109.5 . .
H5A C5 H5B 109.5 . .
C3 C5 H5C 109.5 . .
H5A C5 H5C 109.5 . .
H5B C5 H5C 109.5 . .
C3 C6 H6A 109.5 . .
C3 C6 H6B 109.5 . .
H6A C6 H6B 109.5 . .
C3 C6 H6C 109.5 . .
H6A C6 H6C 109.5 . .
H6B C6 H6C 109.5 . .
N2 C7 Si 113.95(14) . .
N2 C7 H7A 108.8 . .
Si C7 H7A 108.8 . .
N2 C7 H7B 108.8 . .
Si C7 H7B 108.8 . .
H7A C7 H7B 107.7 . .
N2 C8 C9 114.28(18) . .
N2 C8 H8A 108.7 . .
C9 C8 H8A 108.7 . .
N2 C8 H8B 108.7 . .
C9 C8 H8B 108.7 . .
H8A C8 H8B 107.6 . .
C8 C9 C10 110.63(19) . .
C8 C9 H9A 109.5 . .
C10 C9 H9A 109.5 . .
C8 C9 H9B 109.5 . .
C10 C9 H9B 109.5 . .
H9A C9 H9B 108.1 . .
C11 C10 C9 110.25(19) . .
C11 C10 H10A 109.6 . .
C9 C10 H10A 109.6 . .
C11 C10 H10B 109.6 . .
C9 C10 H10B 109.6 . .
H10A C10 H10B 108.1 . .
C10 C11 C12 111.30(19) . .
C10 C11 H11A 109.4 . .
C12 C11 H11A 109.4 . .
C10 C11 H11B 109.4 . .
C12 C11 H11B 109.4 . .
H11A C11 H11B 108 . .
N2 C12 C11 113.69(17) . .
N2 C12 H12A 108.8 . .
C11 C12 H12A 108.8 . .
N2 C12 H12B 108.8 . .
C11 C12 H12B 108.8 . .
H12A C12 H12B 107.7 . .
C14 C13 Mg 129.98(17) . 2_676
C14 C13 Mg 105.62(15) . .
Mg C13 Mg 75.28(9) 2_676 .
C14 C13 H13A 102.3(15) . .
Mg C13 H13A 127.7(14) 2_676 .
Mg C13 H13A 91.3(14) . .
C14 C13 H13B 99.9(18) . .
Mg C13 H13B 84.6(18) 2_676 .
Mg C13 H13B 153.9(18) . .
H13A C13 H13B 88(2) . .
C15 C14 C13 115.9(2) . .
C15 C14 H14A 108.3 . .
C13 C14 H14A 108.3 . .
C15 C14 H14B 108.3 . .
C13 C14 H14B 108.3 . .
H14A C14 H14B 107.4 . .
C16 C15 C14 113.1(2) . .
C16 C15 H15A 109 . .
C14 C15 H15A 109 . .
C16 C15 H15B 109 . .
C14 C15 H15B 109 . .
H15A C15 H15B 107.8 . .
C15 C16 H16A 109.5 . .
C15 C16 H16B 109.5 . .
H16A C16 H16B 109.5 . .
C15 C16 H16C 109.5 . .
H16A C16 H16C 109.5 . .
H16B C16 H16C 109.5 . .
N1 Mg N2 92.17(7) . .
N1 Mg C13 121.91(9) . 2_676
N2 Mg C13 110.72(9) . 2_676
N1 Mg C13 119.04(9) . .
N2 Mg C13 106.61(8) . .
C13 Mg C13 104.72(9) 2_676 .
N1 Mg Mg 146.10(7) . 2_676
N2 Mg Mg 121.56(6) . 2_676
C13 Mg Mg 52.64(7) 2_676 2_676
C13 Mg Mg 52.08(6) . 2_676
C3 N1 Si 125.02(14) . .
C3 N1 Mg 124.55(13) . .
Si N1 Mg 110.41(9) . .
C8 N2 C12 108.38(16) . .
C8 N2 C7 111.51(16) . .
C12 N2 C7 112.41(16) . .
C8 N2 Mg 108.59(12) . .
C12 N2 Mg 117.88(12) . .
C7 N2 Mg 97.74(12) . .
N1 Si C1 118.11(12) . .
N1 Si C2 117.67(12) . .
C1 Si C2 104.91(15) . .
N1 Si C7 102.71(9) . .
C1 Si C7 103.39(12) . .
C2 Si C7 108.88(12) . .

loop_
_geom_bond_atom_site_label_1
_geom_bond_atom_site_label_2
_geom_bond_distance
_geom_bond_site_symmetry_2
C1 Si 1.880(3) .
C1 H1A 0.98 .
C1 H1B 0.98 .
C1 H1C 0.98 .
C2 Si 1.883(3) .
C2 H2A 0.98 .
C2 H2B 0.98 .
C2 H2C 0.98 .
C3 N1 1.468(3) .
C3 C4 1.519(3) .
C3 C6 1.525(3) .
C3 C5 1.531(3) .
C4 H4A 0.98 .
C4 H4B 0.98 .
C4 H4C 0.98 .
C5 H5A 0.98 .
C5 H5B 0.98 .
C5 H5C 0.98 .
C6 H6A 0.98 .
C6 H6B 0.98 .
C6 H6C 0.98 .
C7 N2 1.495(3) .
C7 Si 1.906(2) .
C7 H7A 0.99 .
C7 H7B 0.99 .
C8 N2 1.483(3) .
C8 C9 1.511(3) .
C8 H8A 0.99 .
C8 H8B 0.99 .
C9 C10 1.522(3) .
C9 H9A 0.99 .
C9 H9B 0.99 .
C10 C11 1.518(3) .
C10 H10A 0.99 .
C10 H10B 0.99 .
C11 C12 1.519(3) .
C11 H11A 0.99 .
C11 H11B 0.99 .
C12 N2 1.491(3) .
C12 H12A 0.99 .
C12 H12B 0.99 .
C13 C14 1.541(3) .
C13 Mg 2.260(3) 2_676
C13 Mg 2.276(3) .
C13 H13A 1.02(3) .
C13 H13B 0.89(3) .
C14 C15 1.521(4) .
C14 H14A 0.99 .
C14 H14B 0.99 .
C15 C16 1.508(4) .
C15 H15A 0.99 .
C15 H15B 0.99 .
C16 H16A 0.98 .
C16 H16B 0.98 .
C16 H16C 0.98 .
Mg N1 2.0004(19) .
Mg N2 2.185(2) .
Mg C13 2.260(3) 2_676
Mg Mg 2.7702(17) 2_676
N1 Si 1.688(2) .
